data_4309683
loop_
_publ_author_name
'Soumen Mukherjee'
'Thomas Weyherm\"uller'
'Eckhard Bill'
'Karl Wieghardt'
'Phalguni Chaudhuri'

_publ_section_title
;
Tuning of Spin Transition in Radical-Containing Iron(III) Complexes by
Remote Ligand Substituents
;
_journal_name_full 'Inorganic Chemistry'
_journal_page_first 7099
_journal_page_last 7108
_journal_paper_doi 10.1021/ic050885l
_journal_volume 44
_journal_year 2005
_chemical_formula_sum 'C84 H123 Fe N3 O3'
_chemical_formula_weight 1278.70
_chemical_name_systematic
; 
 ? 
;
_space_group_IT_number 14
_symmetry_cell_setting monoclinic
_symmetry_space_group_name_Hall '-P 2ybc'
_symmetry_space_group_name_H-M 'P 1 21/c 1'
_atom_sites_solution_hydrogens geom
_atom_sites_solution_primary direct
_atom_sites_solution_secondary difmap
_audit_creation_method SHELXL-97
_cell_angle_alpha 90.00
_cell_angle_beta 96.76(1)
_cell_angle_gamma 90.00
_cell_formula_units_Z 4
_cell_length_a 17.0012(8)
_cell_length_b 14.8159(6)
_cell_length_c 33.897(2)
_cell_measurement_temperature 293(2)
_cell_volume 8478.9(7)
_computing_cell_refinement 'DENZO, Nonius Collect Software'
_computing_data_collection 'DENZO, Nonius Collect Software'
_computing_data_reduction 'DENZO, Nonius Collect Software'
_computing_structure_refinement 'SHELXL-97 (Sheldrick, 1997)'
_computing_structure_solution 'SHELXS-97 (Sheldrick, 1990)'
_diffrn_ambient_temperature 293(2)
_diffrn_measured_fraction_theta_full 0.951
_diffrn_measured_fraction_theta_max 0.951
_diffrn_measurement_device_type 'Nonius Kappa-CCD'
_diffrn_measurement_method '1351 images at 0.5 deg. in \w and 45 sec.'
_diffrn_radiation_monochromator graphite
_diffrn_radiation_source 'rotating anode'
_diffrn_radiation_type MoK\a
_diffrn_radiation_wavelength 0.71073
_diffrn_reflns_av_R_equivalents 0.0586
_diffrn_reflns_av_sigmaI/netI 0.0627
_diffrn_reflns_limit_h_max 19
_diffrn_reflns_limit_h_min -19
_diffrn_reflns_limit_k_max 15
_diffrn_reflns_limit_k_min -16
_diffrn_reflns_limit_l_max 38
_diffrn_reflns_limit_l_min -38
_diffrn_reflns_number 47308
_diffrn_reflns_theta_full 23.50
_diffrn_reflns_theta_max 23.50
_diffrn_reflns_theta_min 2.91
_exptl_absorpt_coefficient_mu 0.221
_exptl_absorpt_correction_T_max 0.9841
_exptl_absorpt_correction_T_min 0.9337
_exptl_absorpt_correction_type gaussian
_exptl_crystal_colour 'dark green'
_exptl_crystal_density_diffrn 1.002
_exptl_crystal_density_method 'not measured'
_exptl_crystal_description 'transparent parallelepiped'
_exptl_crystal_F_000 2792
_exptl_crystal_size_max 0.32
_exptl_crystal_size_mid 0.11
_exptl_crystal_size_min 0.08
_refine_diff_density_max 0.333
_refine_diff_density_min -0.285
_refine_diff_density_rms 0.039
_refine_ls_extinction_method none
_refine_ls_goodness_of_fit_ref 1.023
_refine_ls_hydrogen_treatment mixed
_refine_ls_matrix_type full
_refine_ls_number_parameters 893
_refine_ls_number_reflns 12467
_refine_ls_number_restraints 216
_refine_ls_restrained_S_all 1.026
_refine_ls_R_factor_all 0.1024
_refine_ls_R_factor_gt 0.0688
_refine_ls_shift/su_max 0.000
_refine_ls_shift/su_mean 0.000
_refine_ls_structure_factor_coef Fsqd
_refine_ls_weighting_details 'w=1/[\s^2^(Fo^2^)+(0.0689P)^2^+6.5491P] where P=(Fo^2^+2Fc^2^)/3'
_refine_ls_weighting_scheme calc
_refine_ls_wR_factor_gt 0.1563
_refine_ls_wR_factor_ref 0.1748
_reflns_number_gt 8728
_reflns_number_total 12467
_reflns_threshold_expression >2sigma(I)
_cod_data_source_file ic050885lsi20050602_082019_3.cif
_cod_data_source_block 2@293K
_cod_depositor_comments
;
The following automatic conversions were performed:
'_symmetry_cell_setting' value 'Monoclinic' changed to 'monoclinic'
according to '/home/saulius/struct/CIF-dictionaries/cif_core.dic'
dictionary named 'cif_core.dic' version 2.4.1 from
2010-06-29.

'_exptl_absorpt_correction_type' value 'Gaussian' changed to
'gaussian' according to
'/home/saulius/struct/CIF-dictionaries/cif_core.dic' dictionary named
'cif_core.dic' version 2.4.1 from 2010-06-29.

Automatic conversion script
Id: cif_fix_enum 1527 2010-12-29 10:47:43Z saulius 

The following automatic conversions were performed:

'_refine_ls_weighting_scheme' value 'calc
w=1/[\s^2^(Fo^2^)+(0.0689P)^2^+6.5491P] where P=(Fo^2^+2Fc^2^)/3' was
changed to 'calc'. New tag '_refine_ls_weighting_details' was
created. The value of the new tag was set to
'w=1/[\s^2^(Fo^2^)+(0.0689P)^2^+6.5491P] where P=(Fo^2^+2Fc^2^)/3'.

Automatic conversion script
Id: cif_fix_values 3143 2015-03-26 13:38:13Z robertas 
;
_cod_database_code 4309683

loop_
_symmetry_equiv_pos_as_xyz
'x, y, z'
'-x, y+1/2, -z+1/2'
'-x, -y, -z'
'x, -y-1/2, z-1/2'

loop_
_atom_site_label
_atom_site_type_symbol
_atom_site_fract_x
_atom_site_fract_y
_atom_site_fract_z
_atom_site_U_iso_or_equiv
_atom_site_adp_type
_atom_site_occupancy
_atom_site_calc_flag
_atom_site_refinement_flags
_atom_site_disorder_assembly
_atom_site_disorder_group
Fe1 Fe 0.26424(3) 1.27744(3) -0.092759(14) 0.04680(17) Uani 1 d . . .
O1 O 0.29974(14) 1.39251(15) -0.06500(7) 0.0581(6) Uani 1 d . . .
C1 C 0.3170(2) 1.3867(2) -0.02708(10) 0.0506(9) Uani 1 d . . .
C2 C 0.3269(2) 1.4640(2) -0.00207(11) 0.0665(11) Uani 1 d D . .
C3 C 0.3454(2) 1.4477(3) 0.03765(12) 0.0715(11) Uani 1 d . . .
H3 H 0.3512 1.4974 0.0545 0.086 Uiso 1 calc R . .
C4 C 0.3564(2) 1.3609(3) 0.05524(10) 0.0600(10) Uani 1 d . . .
C5 C 0.3470(2) 1.2875(2) 0.03129(10) 0.0552(9) Uani 1 d . . .
H5 H 0.3551 1.2302 0.0422 0.066 Uiso 1 calc R . .
C6 C 0.32500(19) 1.2966(2) -0.01012(10) 0.0480(8) Uani 1 d . . .
N7 N 0.31165(16) 1.23104(18) -0.03711(8) 0.0494(7) Uani 1 d . . .
C8 C 0.3150(2) 1.1385(2) -0.02592(10) 0.0511(9) Uani 1 d . . .
C9 C 0.2724(2) 1.1036(2) 0.00284(12) 0.0630(10) Uani 1 d . . .
H9 H 0.2400 1.1418 0.0155 0.076 Uiso 1 calc R . .
C10 C 0.2768(2) 1.0126(3) 0.01333(13) 0.0696(11) Uani 1 d . . .
C11 C 0.3246(2) 0.9578(3) -0.00707(13) 0.0692(11) Uani 1 d . . .
H11 H 0.3282 0.8969 -0.0005 0.083 Uiso 1 calc R . .
C12 C 0.3675(2) 0.9894(2) -0.03688(11) 0.0569(9) Uani 1 d . . .
C13 C 0.36162(19) 1.0806(2) -0.04599(10) 0.0515(9) Uani 1 d . . .
H13 H 0.3893 1.1037 -0.0658 0.062 Uiso 1 calc R . .
C14 C 0.3068(7) 1.5583(5) -0.0201(4) 0.075(4) Uani 0.621(4) d PD A 1
C15 C 0.3112(6) 1.6327(10) 0.0121(4) 0.115(5) Uani 0.621(4) d PD A 1
H15A H 0.3631 1.6329 0.0268 0.172 Uiso 0.621(4) calc PR A 1
H15B H 0.2724 1.6210 0.0299 0.172 Uiso 0.621(4) calc PR A 1
H15C H 0.3010 1.6904 -0.0003 0.172 Uiso 0.621(4) calc PR A 1
C16 C 0.3727(15) 1.577(2) -0.0466(7) 0.119(5) Uani 0.621(4) d PD A 1
H16A H 0.4234 1.5739 -0.0308 0.179 Uiso 0.621(4) calc PR A 1
H16B H 0.3654 1.6358 -0.0582 0.179 Uiso 0.621(4) calc PR A 1
H16C H 0.3704 1.5323 -0.0673 0.179 Uiso 0.621(4) calc PR A 1
C17 C 0.2257(10) 1.5652(17) -0.0451(7) 0.110(4) Uani 0.621(4) d PD A 1
H17A H 0.2176 1.6258 -0.0548 0.165 Uiso 0.621(4) calc PR A 1
H17B H 0.1848 1.5498 -0.0290 0.165 Uiso 0.621(4) calc PR A 1
H17C H 0.2238 1.5243 -0.0672 0.165 Uiso 0.621(4) calc PR A 1
C14X C 0.3370(15) 1.5591(7) -0.0188(6) 0.075(4) Uani 0.379(4) d PD A 2
C15X C 0.3610(12) 1.6301(19) 0.0136(7) 0.115(5) Uani 0.379(4) d PD A 2
H15D H 0.3668 1.6879 0.0014 0.172 Uiso 0.379(4) calc PR A 2
H15E H 0.4103 1.6129 0.0284 0.172 Uiso 0.379(4) calc PR A 2
H15F H 0.3208 1.6337 0.0312 0.172 Uiso 0.379(4) calc PR A 2
C16X C 0.393(3) 1.567(3) -0.0510(12) 0.119(5) Uani 0.379(4) d PD A 2
H16D H 0.3953 1.6284 -0.0596 0.179 Uiso 0.379(4) calc PR A 2
H16E H 0.3745 1.5292 -0.0732 0.179 Uiso 0.379(4) calc PR A 2
H16F H 0.4454 1.5477 -0.0402 0.179 Uiso 0.379(4) calc PR A 2
C17X C 0.2518(18) 1.578(3) -0.0373(13) 0.110(4) Uani 0.379(4) d PD A 2
H17D H 0.2494 1.6370 -0.0495 0.165 Uiso 0.379(4) calc PR A 2
H17E H 0.2170 1.5767 -0.0170 0.165 Uiso 0.379(4) calc PR A 2
H17F H 0.2357 1.5335 -0.0570 0.165 Uiso 0.379(4) calc PR A 2
C18 C 0.3752(2) 1.3539(3) 0.10030(12) 0.0760(12) Uani 1 d D . .
C19 C 0.3038(8) 1.3825(17) 0.1206(7) 0.166(10) Uani 0.621(4) d PD A 1
H19A H 0.3163 1.3774 0.1488 0.249 Uiso 0.621(4) calc PR A 1
H19B H 0.2595 1.3442 0.1119 0.249 Uiso 0.621(4) calc PR A 1
H19C H 0.2905 1.4440 0.1138 0.249 Uiso 0.621(4) calc PR A 1
C20 C 0.4429(13) 1.4190(16) 0.1138(10) 0.185(9) Uani 0.621(4) d PD A 1
H20A H 0.4556 1.4152 0.1421 0.277 Uiso 0.621(4) calc PR A 1
H20B H 0.4270 1.4796 0.1066 0.277 Uiso 0.621(4) calc PR A 1
H20C H 0.4887 1.4032 0.1012 0.277 Uiso 0.621(4) calc PR A 1
C21 C 0.3999(15) 1.2602(13) 0.1149(11) 0.138(8) Uani 0.621(4) d PD A 1
H21A H 0.4110 1.2608 0.1433 0.207 Uiso 0.621(4) calc PR A 1
H21B H 0.4465 1.2422 0.1035 0.207 Uiso 0.621(4) calc PR A 1
H21C H 0.3578 1.2184 0.1071 0.207 Uiso 0.621(4) calc PR A 1
C19X C 0.2944(12) 1.338(3) 0.1138(13) 0.166(10) Uani 0.379(4) d PD A 2
H19D H 0.2998 1.3326 0.1422 0.249 Uiso 0.379(4) calc PR A 2
H19E H 0.2718 1.2840 0.1019 0.249 Uiso 0.379(4) calc PR A 2
H19F H 0.2605 1.3885 0.1058 0.249 Uiso 0.379(4) calc PR A 2
C20X C 0.412(2) 1.438(3) 0.1206(16) 0.185(9) Uani 0.379(4) d PD A 2
H20D H 0.4217 1.4273 0.1487 0.277 Uiso 0.379(4) calc PR A 2
H20E H 0.3761 1.4877 0.1156 0.277 Uiso 0.379(4) calc PR A 2
H20F H 0.4608 1.4512 0.1104 0.277 Uiso 0.379(4) calc PR A 2
C21X C 0.428(3) 1.274(2) 0.1122(19) 0.138(8) Uani 0.379(4) d PD A 2
H21D H 0.4381 1.2710 0.1407 0.207 Uiso 0.379(4) calc PR A 2
H21E H 0.4767 1.2797 0.1011 0.207 Uiso 0.379(4) calc PR A 2
H21F H 0.4015 1.2192 0.1025 0.207 Uiso 0.379(4) calc PR A 2
C22 C 0.2335(3) 0.9775(3) 0.04752(16) 0.0967(16) Uani 1 d D . .
C23X C 0.224(4) 0.8754(6) 0.043(2) 0.132(8) Uani 0.379(4) d PD A 2
H23A H 0.2748 0.8477 0.0435 0.199 Uiso 0.379(4) calc PR A 2
H23B H 0.1917 0.8617 0.0189 0.199 Uiso 0.379(4) calc PR A 2
H23C H 0.1984 0.8525 0.0652 0.199 Uiso 0.379(4) calc PR A 2
C24X C 0.289(3) 0.998(4) 0.0851(11) 0.191(11) Uani 0.379(4) d PD A 2
H24A H 0.3395 0.9718 0.0831 0.287 Uiso 0.379(4) calc PR A 2
H24B H 0.2668 0.9729 0.1076 0.287 Uiso 0.379(4) calc PR A 2
H24C H 0.2939 1.0622 0.0883 0.287 Uiso 0.379(4) calc PR A 2
C25X C 0.1525(17) 1.019(5) 0.0508(18) 0.183(10) Uani 0.379(4) d PD A 2
H25A H 0.1563 1.0835 0.0496 0.274 Uiso 0.379(4) calc PR A 2
H25B H 0.1350 1.0015 0.0756 0.274 Uiso 0.379(4) calc PR A 2
H25C H 0.1153 0.9977 0.0293 0.274 Uiso 0.379(4) calc PR A 2
C23 C 0.239(3) 0.8753(5) 0.0538(12) 0.132(8) Uani 0.621(4) d PD A 1
H23D H 0.2224 0.8451 0.0292 0.199 Uiso 0.621(4) calc PR A 1
H23E H 0.2055 0.8577 0.0733 0.199 Uiso 0.621(4) calc PR A 1
H23F H 0.2929 0.8591 0.0629 0.199 Uiso 0.621(4) calc PR A 1
C24 C 0.2639(17) 1.024(2) 0.0861(6) 0.191(11) Uani 0.621(4) d PD A 1
H24D H 0.2629 1.0885 0.0821 0.287 Uiso 0.621(4) calc PR A 1
H24E H 0.3172 1.0052 0.0945 0.287 Uiso 0.621(4) calc PR A 1
H24F H 0.2307 1.0089 0.1062 0.287 Uiso 0.621(4) calc PR A 1
C25 C 0.1460(10) 1.001(3) 0.0365(10) 0.183(10) Uani 0.621(4) d PD A 1
H25D H 0.1266 0.9717 0.0120 0.274 Uiso 0.621(4) calc PR A 1
H25E H 0.1404 1.0651 0.0334 0.274 Uiso 0.621(4) calc PR A 1
H25F H 0.1162 0.9808 0.0572 0.274 Uiso 0.621(4) calc PR A 1
C26 C 0.4200(2) 0.9259(2) -0.05818(11) 0.0659(11) Uani 1 d D . .
C27X C 0.4467(17) 0.8451(12) -0.0318(8) 0.110(5) Uani 0.379(4) d PD A 2
H27A H 0.4778 0.8660 -0.0081 0.165 Uiso 0.379(4) calc PR A 2
H27B H 0.4780 0.8052 -0.0459 0.165 Uiso 0.379(4) calc PR A 2
H27C H 0.4011 0.8134 -0.0248 0.165 Uiso 0.379(4) calc PR A 2
C28X C 0.3767(15) 0.8911(15) -0.0971(4) 0.103(4) Uani 0.379(4) d PD A 2
H28A H 0.3301 0.8586 -0.0919 0.155 Uiso 0.379(4) calc PR A 2
H28B H 0.4110 0.8515 -0.1097 0.155 Uiso 0.379(4) calc PR A 2
H28C H 0.3616 0.9411 -0.1144 0.155 Uiso 0.379(4) calc PR A 2
C29X C 0.4940(13) 0.977(2) -0.0670(7) 0.130(6) Uani 0.379(4) d PD A 2
H29A H 0.5188 1.0043 -0.0430 0.195 Uiso 0.379(4) calc PR A 2
H29B H 0.4792 1.0234 -0.0863 0.195 Uiso 0.379(4) calc PR A 2
H29C H 0.5302 0.9361 -0.0772 0.195 Uiso 0.379(4) calc PR A 2
C27 C 0.4751(9) 0.8718(8) -0.0278(4) 0.110(5) Uani 0.621(4) d PD A 1
H27D H 0.4440 0.8389 -0.0108 0.165 Uiso 0.621(4) calc PR A 1
H27E H 0.5100 0.9123 -0.0122 0.165 Uiso 0.621(4) calc PR A 1
H27F H 0.5056 0.8302 -0.0415 0.165 Uiso 0.621(4) calc PR A 1
C28 C 0.3661(8) 0.8593(8) -0.0832(3) 0.103(4) Uani 0.621(4) d PD A 1
H28D H 0.3346 0.8267 -0.0663 0.155 Uiso 0.621(4) calc PR A 1
H28E H 0.3980 0.8177 -0.0961 0.155 Uiso 0.621(4) calc PR A 1
H28F H 0.3321 0.8919 -0.1028 0.155 Uiso 0.621(4) calc PR A 1
C29 C 0.4713(8) 0.9748(11) -0.0856(4) 0.130(6) Uani 0.621(4) d PD A 1
H29D H 0.4385 1.0133 -0.1034 0.195 Uiso 0.621(4) calc PR A 1
H29E H 0.4972 0.9312 -0.1006 0.195 Uiso 0.621(4) calc PR A 1
H29F H 0.5104 1.0105 -0.0699 0.195 Uiso 0.621(4) calc PR A 1
O31 O 0.36223(13) 1.27076(15) -0.11932(7) 0.0536(6) Uani 1 d . . .
C31 C 0.3691(2) 1.2033(2) -0.14255(10) 0.0482(8) Uani 1 d . . .
C32 C 0.4376(2) 1.1883(3) -0.16239(11) 0.0607(10) Uani 1 d . . .
C33 C 0.4337(2) 1.1177(3) -0.18825(12) 0.0698(11) Uani 1 d . . .
H33 H 0.4776 1.1070 -0.2016 0.084 Uiso 1 calc R . .
C34 C 0.3674(2) 1.0586(2) -0.19656(11) 0.0628(10) Uani 1 d . . .
C35 C 0.3032(2) 1.0714(2) -0.17663(10) 0.0570(9) Uani 1 d . . .
H35 H 0.2593 1.0338 -0.1816 0.068 Uiso 1 calc R . .
C36 C 0.3031(2) 1.1417(2) -0.14850(10) 0.0471(8) Uani 1 d . . .
N37 N 0.24545(16) 1.16052(18) -0.12582(8) 0.0483(7) Uani 1 d . . .
C38 C 0.1725(2) 1.1107(2) -0.13179(10) 0.0513(9) Uani 1 d . . .
C39 C 0.1656(2) 1.0272(3) -0.11502(12) 0.0650(10) Uani 1 d . . .
H39 H 0.2089 1.0021 -0.0995 0.078 Uiso 1 calc R . .
C40 C 0.0943(2) 0.9796(3) -0.12100(13) 0.0725(11) Uani 1 d D . .
C41 C 0.0313(2) 1.0199(3) -0.14382(13) 0.0751(12) Uani 1 d . . .
H41 H -0.0165 0.9889 -0.1480 0.090 Uiso 1 calc R . .
C42 C 0.0363(2) 1.1044(3) -0.16064(13) 0.0735(12) Uani 1 d . . .
C43 C 0.1083(2) 1.1497(3) -0.15440(11) 0.0657(11) Uani 1 d . . .
H43 H 0.1133 1.2065 -0.1655 0.079 Uiso 1 calc R . .
C44 C 0.5091(3) 1.2523(4) -0.15461(15) 0.0875(14) Uani 1 d . . .
C45 C 0.5402(3) 1.2501(4) -0.11064(17) 0.1154(19) Uani 1 d . . .
H45A H 0.4989 1.2680 -0.0953 0.173 Uiso 1 calc R . .
H45B H 0.5841 1.2909 -0.1056 0.173 Uiso 1 calc R . .
H45C H 0.5572 1.1900 -0.1033 0.173 Uiso 1 calc R . .
C46 C 0.5759(3) 1.2234(5) -0.1786(2) 0.156(3) Uani 1 d . . .
H46A H 0.5570 1.2244 -0.2064 0.234 Uiso 1 calc R . .
H46B H 0.5929 1.1635 -0.1710 0.234 Uiso 1 calc R . .
H46C H 0.6197 1.2644 -0.1735 0.234 Uiso 1 calc R . .
C47 C 0.4835(3) 1.3489(3) -0.16742(17) 0.1144(19) Uani 1 d . . .
H47A H 0.4639 1.3492 -0.1952 0.172 Uiso 1 calc R . .
H47B H 0.5281 1.3888 -0.1628 0.172 Uiso 1 calc R . .
H47C H 0.4424 1.3688 -0.1523 0.172 Uiso 1 calc R . .
C48 C 0.3716(3) 0.9831(3) -0.22725(13) 0.0829(13) Uani 1 d . . .
C49 C 0.2925(4) 0.9317(4) -0.23527(17) 0.125(2) Uani 1 d . . .
H49A H 0.2793 0.9058 -0.2109 0.187 Uiso 1 calc R . .
H49B H 0.2975 0.8846 -0.2543 0.187 Uiso 1 calc R . .
H49C H 0.2515 0.9728 -0.2456 0.187 Uiso 1 calc R . .
C50 C 0.3900(4) 1.0228(4) -0.26652(15) 0.140(3) Uani 1 d . . .
H50A H 0.3491 1.0648 -0.2761 0.210 Uiso 1 calc R . .
H50B H 0.3923 0.9752 -0.2856 0.210 Uiso 1 calc R . .
H50C H 0.4400 1.0535 -0.2627 0.210 Uiso 1 calc R . .
C51 C 0.4353(4) 0.9161(4) -0.21136(18) 0.136(2) Uani 1 d . . .
H51A H 0.4228 0.8918 -0.1866 0.204 Uiso 1 calc R . .
H51B H 0.4856 0.9461 -0.2073 0.204 Uiso 1 calc R . .
H51C H 0.4376 0.8680 -0.2302 0.204 Uiso 1 calc R . .
C52 C 0.0880(8) 0.8865(4) -0.1014(3) 0.103(2) Uani 0.621(4) d PD A 1
C53 C 0.0026(9) 0.8527(14) -0.1040(6) 0.165(8) Uani 0.621(4) d PD A 1
H53A H -0.0283 0.8941 -0.0904 0.248 Uiso 0.621(4) calc PR A 1
H53B H 0.0017 0.7943 -0.0918 0.248 Uiso 0.621(4) calc PR A 1
H53C H -0.0193 0.8486 -0.1313 0.248 Uiso 0.621(4) calc PR A 1
C54 C 0.1345(8) 0.8209(7) -0.1248(5) 0.200(7) Uani 0.621(4) d PD A 1
H54A H 0.1297 0.7608 -0.1147 0.301 Uiso 0.621(4) calc PR A 1
H54B H 0.1893 0.8381 -0.1219 0.301 Uiso 0.621(4) calc PR A 1
H54C H 0.1137 0.8226 -0.1523 0.301 Uiso 0.621(4) calc PR A 1
C55 C 0.1241(10) 0.8827(11) -0.0580(3) 0.234(11) Uani 0.621(4) d PD A 1
H55A H 0.0951 0.9220 -0.0424 0.351 Uiso 0.621(4) calc PR A 1
H55B H 0.1784 0.9018 -0.0559 0.351 Uiso 0.621(4) calc PR A 1
H55C H 0.1216 0.8220 -0.0483 0.351 Uiso 0.621(4) calc PR A 1
C52X C 0.0809(15) 0.8811(6) -0.1099(6) 0.103(2) Uani 0.379(4) d PD A 2
C53X C 0.0110(18) 0.875(3) -0.0860(10) 0.165(8) Uani 0.379(4) d PD A 2
H53D H -0.0363 0.8938 -0.1021 0.248 Uiso 0.379(4) calc PR A 2
H53E H 0.0202 0.9133 -0.0631 0.248 Uiso 0.379(4) calc PR A 2
H53F H 0.0050 0.8137 -0.0776 0.248 Uiso 0.379(4) calc PR A 2
C54X C 0.0660(11) 0.8205(11) -0.1463(5) 0.200(7) Uani 0.379(4) d PD A 2
H54D H 0.0228 0.8443 -0.1640 0.301 Uiso 0.379(4) calc PR A 2
H54E H 0.0529 0.7608 -0.1381 0.301 Uiso 0.379(4) calc PR A 2
H54F H 0.1127 0.8181 -0.1596 0.301 Uiso 0.379(4) calc PR A 2
C55X C 0.1556(18) 0.850(2) -0.0845(6) 0.234(11) Uani 0.379(4) d PD A 2
H55D H 0.2011 0.8664 -0.0971 0.351 Uiso 0.379(4) calc PR A 2
H55E H 0.1542 0.7855 -0.0814 0.351 Uiso 0.379(4) calc PR A 2
H55F H 0.1586 0.8780 -0.0589 0.351 Uiso 0.379(4) calc PR A 2
C56 C -0.0363(3) 1.1456(4) -0.18568(17) 0.1024(17) Uani 1 d . . .
C57 C -0.1000(4) 1.1620(8) -0.1613(2) 0.253(6) Uani 1 d . . .
H57A H -0.1111 1.1074 -0.1478 0.380 Uiso 1 calc R . .
H57B H -0.1466 1.1811 -0.1780 0.380 Uiso 1 calc R . .
H57C H -0.0841 1.2082 -0.1422 0.380 Uiso 1 calc R . .
C58 C -0.0160(4) 1.2284(5) -0.2072(3) 0.233(6) Uani 1 d . . .
H58A H 0.0262 1.2152 -0.2228 0.350 Uiso 1 calc R . .
H58B H 0.0005 1.2750 -0.1884 0.350 Uiso 1 calc R . .
H58C H -0.0617 1.2484 -0.2244 0.350 Uiso 1 calc R . .
C59 C -0.0655(4) 1.0774(6) -0.2186(2) 0.191(4) Uani 1 d . . .
H59A H -0.0239 1.0662 -0.2349 0.286 Uiso 1 calc R . .
H59B H -0.1108 1.1017 -0.2347 0.286 Uiso 1 calc R . .
H59C H -0.0798 1.0219 -0.2067 0.286 Uiso 1 calc R . .
O61 O 0.15979(13) 1.27679(16) -0.07142(7) 0.0557(6) Uani 1 d . . .
C61 C 0.1082(2) 1.3334(2) -0.08705(10) 0.0542(9) Uani 1 d . . .
C62 C 0.0354(2) 1.3515(3) -0.07135(12) 0.0704(11) Uani 1 d . . .
C63 C -0.0144(2) 1.4125(3) -0.09165(14) 0.0846(14) Uani 1 d . . .
H63 H -0.0618 1.4251 -0.0816 0.102 Uiso 1 calc R . .
C64 C 0.0005(3) 1.4581(3) -0.12677(13) 0.0826(13) Uani 1 d . . .
C65 C 0.0698(2) 1.4411(3) -0.14170(12) 0.0686(11) Uani 1 d . . .
H65 H 0.0806 1.4696 -0.1649 0.082 Uiso 1 calc R . .
C66 C 0.1257(2) 1.3805(2) -0.12233(10) 0.0525(9) Uani 1 d . . .
N67 N 0.19618(16) 1.35889(18) -0.13343(8) 0.0488(7) Uani 1 d . . .
C68 C 0.22278(19) 1.3993(2) -0.16765(10) 0.0486(8) Uani 1 d . . .
C69 C 0.2254(2) 1.3480(2) -0.20154(10) 0.0572(9) Uani 1 d . . .
H69 H 0.2089 1.2882 -0.2018 0.069 Uiso 1 calc R . .
C70 C 0.2524(2) 1.3845(3) -0.23513(10) 0.0606(10) Uani 1 d . . .
C71 C 0.2778(2) 1.4735(3) -0.23315(11) 0.0625(10) Uani 1 d . . .
H71 H 0.2959 1.4990 -0.2555 0.075 Uiso 1 calc R . .
C72 C 0.2775(2) 1.5256(2) -0.19948(11) 0.0592(10) Uani 1 d D . .
C73 C 0.2495(2) 1.4870(2) -0.16654(10) 0.0557(9) Uani 1 d . . .
H73 H 0.2487 1.5208 -0.1435 0.067 Uiso 1 calc R . .
C74 C 0.0180(3) 1.3042(4) -0.03313(15) 0.0889(15) Uani 1 d . . .
C75 C 0.0161(3) 1.2018(4) -0.03936(17) 0.1142(19) Uani 1 d . . .
H75A H -0.0245 1.1868 -0.0605 0.171 Uiso 1 calc R . .
H75B H 0.0050 1.1725 -0.0153 0.171 Uiso 1 calc R . .
H75C H 0.0665 1.1818 -0.0461 0.171 Uiso 1 calc R . .
C76 C -0.0626(3) 1.3342(5) -0.02081(19) 0.159(3) Uani 1 d . . .
H76A H -0.0623 1.3984 -0.0168 0.239 Uiso 1 calc R . .
H76B H -0.0714 1.3044 0.0034 0.239 Uiso 1 calc R . .
H76C H -0.1041 1.3185 -0.0414 0.239 Uiso 1 calc R . .
C77 C 0.0823(4) 1.3287(4) 0.00061(15) 0.121(2) Uani 1 d . . .
H77A H 0.0833 1.3929 0.0044 0.181 Uiso 1 calc R . .
H77B H 0.1329 1.3088 -0.0060 0.181 Uiso 1 calc R . .
H77C H 0.0712 1.2997 0.0247 0.181 Uiso 1 calc R . .
C78 C -0.0617(3) 1.5246(4) -0.14594(18) 0.1111(19) Uani 1 d . . .
C79 C -0.0366(5) 1.5641(6) -0.1834(2) 0.235(5) Uani 1 d . . .
H79A H -0.0763 1.6054 -0.1948 0.352 Uiso 1 calc R . .
H79B H -0.0301 1.5165 -0.2019 0.352 Uiso 1 calc R . .
H79C H 0.0127 1.5955 -0.1773 0.352 Uiso 1 calc R . .
C80 C -0.1406(4) 1.4749(5) -0.1559(2) 0.156(3) Uani 1 d . . .
H80A H -0.1569 1.4498 -0.1321 0.233 Uiso 1 calc R . .
H80B H -0.1342 1.4273 -0.1745 0.233 Uiso 1 calc R . .
H80C H -0.1801 1.5165 -0.1674 0.233 Uiso 1 calc R . .
C81 C -0.0744(4) 1.6007(4) -0.1171(2) 0.145(3) Uani 1 d . . .
H81A H -0.0908 1.5758 -0.0932 0.218 Uiso 1 calc R . .
H81B H -0.1146 1.6408 -0.1291 0.218 Uiso 1 calc R . .
H81C H -0.0258 1.6334 -0.1107 0.218 Uiso 1 calc R . .
C82 C 0.2568(3) 1.3286(3) -0.27270(12) 0.0872(14) Uani 1 d D . .
C83 C 0.2196(7) 1.3728(7) -0.3105(2) 0.155(6) Uani 0.621(4) d PD A 1
H83A H 0.2250 1.3338 -0.3327 0.233 Uiso 0.621(4) calc PR A 1
H83B H 0.2456 1.4291 -0.3142 0.233 Uiso 0.621(4) calc PR A 1
H83C H 0.1644 1.3835 -0.3088 0.233 Uiso 0.621(4) calc PR A 1
C84 C 0.3460(5) 1.3098(7) -0.2757(3) 0.152(5) Uani 0.621(4) d PD A 1
H84A H 0.3699 1.2838 -0.2512 0.228 Uiso 0.621(4) calc PR A 1
H84B H 0.3722 1.3653 -0.2805 0.228 Uiso 0.621(4) calc PR A 1
H84C H 0.3508 1.2685 -0.2971 0.228 Uiso 0.621(4) calc PR A 1
C85 C 0.2199(6) 1.2305(5) -0.2700(2) 0.123(3) Uani 0.621(4) d PD A 1
H85A H 0.2465 1.1993 -0.2475 0.185 Uiso 0.621(4) calc PR A 1
H85B H 0.2263 1.1975 -0.2938 0.185 Uiso 0.621(4) calc PR A 1
H85C H 0.1646 1.2355 -0.2672 0.185 Uiso 0.621(4) calc PR A 1
C86 C 0.3129(4) 1.6209(4) -0.1987(3) 0.0783(14) Uani 0.621(4) d PD A 1
C87 C 0.4000(5) 1.6174(7) -0.2072(3) 0.150(4) Uani 0.621(4) d PD A 1
H87A H 0.4216 1.6773 -0.2062 0.224 Uiso 0.621(4) calc PR A 1
H87B H 0.4026 1.5922 -0.2331 0.224 Uiso 0.621(4) calc PR A 1
H87C H 0.4300 1.5804 -0.1876 0.224 Uiso 0.621(4) calc PR A 1
C88 C 0.3102(7) 1.6692(6) -0.1589(3) 0.136(4) Uani 0.621(4) d PD A 1
H88A H 0.2566 1.6702 -0.1526 0.204 Uiso 0.621(4) calc PR A 1
H88B H 0.3291 1.7299 -0.1608 0.204 Uiso 0.621(4) calc PR A 1
H88C H 0.3431 1.6376 -0.1384 0.204 Uiso 0.621(4) calc PR A 1
C89 C 0.2680(7) 1.6789(8) -0.2318(3) 0.173(8) Uani 0.621(4) d PD A 1
H89A H 0.2135 1.6840 -0.2273 0.260 Uiso 0.621(4) calc PR A 1
H89B H 0.2712 1.6508 -0.2571 0.260 Uiso 0.621(4) calc PR A 1
H89C H 0.2914 1.7379 -0.2316 0.260 Uiso 0.621(4) calc PR A 1
C83X C 0.2817(10) 1.3904(10) -0.3055(4) 0.155(6) Uani 0.379(4) d PD A 2
H83D H 0.3292 1.4223 -0.2956 0.233 Uiso 0.379(4) calc PR A 2
H83E H 0.2402 1.4330 -0.3132 0.233 Uiso 0.379(4) calc PR A 2
H83F H 0.2913 1.3546 -0.3280 0.233 Uiso 0.379(4) calc PR A 2
C84X C 0.3143(10) 1.2523(10) -0.2644(6) 0.152(5) Uani 0.379(4) d PD A 2
H84D H 0.3668 1.2760 -0.2580 0.228 Uiso 0.379(4) calc PR A 2
H84E H 0.3129 1.2145 -0.2875 0.228 Uiso 0.379(4) calc PR A 2
H84F H 0.3001 1.2173 -0.2425 0.228 Uiso 0.379(4) calc PR A 2
C85X C 0.1724(8) 1.2963(9) -0.2849(4) 0.123(3) Uani 0.379(4) d PD A 2
H85D H 0.1710 1.2597 -0.3084 0.185 Uiso 0.379(4) calc PR A 2
H85E H 0.1382 1.3475 -0.2903 0.185 Uiso 0.379(4) calc PR A 2
H85F H 0.1548 1.2613 -0.2638 0.185 Uiso 0.379(4) calc PR A 2
C86X C 0.3010(7) 1.6248(5) -0.1982(4) 0.0783(14) Uani 0.379(4) d PD A 2
C87X C 0.3733(8) 1.6308(12) -0.1672(5) 0.150(4) Uani 0.379(4) d PD A 2
H87D H 0.4146 1.5930 -0.1750 0.224 Uiso 0.379(4) calc PR A 2
H87E H 0.3594 1.6109 -0.1420 0.224 Uiso 0.379(4) calc PR A 2
H87F H 0.3914 1.6921 -0.1651 0.224 Uiso 0.379(4) calc PR A 2
C88X C 0.2346(8) 1.6841(9) -0.1867(5) 0.136(4) Uani 0.379(4) d PD A 2
H88D H 0.1889 1.6775 -0.2060 0.204 Uiso 0.379(4) calc PR A 2
H88E H 0.2514 1.7460 -0.1858 0.204 Uiso 0.379(4) calc PR A 2
H88F H 0.2215 1.6664 -0.1610 0.204 Uiso 0.379(4) calc PR A 2
C89X C 0.3237(13) 1.6543(16) -0.2385(4) 0.173(8) Uani 0.379(4) d PD A 2
H89D H 0.3629 1.6139 -0.2465 0.260 Uiso 0.379(4) calc PR A 2
H89E H 0.3448 1.7144 -0.2364 0.260 Uiso 0.379(4) calc PR A 2
H89F H 0.2776 1.6532 -0.2578 0.260 Uiso 0.379(4) calc PR A 2

loop_
_atom_site_aniso_label
_atom_site_aniso_U_11
_atom_site_aniso_U_22
_atom_site_aniso_U_33
_atom_site_aniso_U_23
_atom_site_aniso_U_13
_atom_site_aniso_U_12
Fe1 0.0562(3) 0.0432(3) 0.0427(3) -0.0037(2) 0.0130(2) 0.0001(2)
O1 0.0872(18) 0.0428(14) 0.0455(15) -0.0033(11) 0.0134(12) 0.0002(12)
C1 0.063(2) 0.046(2) 0.045(2) -0.0038(17) 0.0155(17) 0.0011(16)
C2 0.102(3) 0.047(2) 0.053(2) -0.0130(19) 0.017(2) -0.004(2)
C3 0.105(3) 0.060(3) 0.052(3) -0.019(2) 0.019(2) -0.006(2)
C4 0.068(2) 0.069(3) 0.044(2) -0.005(2) 0.0114(18) 0.0030(19)
C5 0.063(2) 0.054(2) 0.050(2) 0.0019(19) 0.0119(17) 0.0078(18)
C6 0.051(2) 0.047(2) 0.048(2) -0.0055(17) 0.0120(16) 0.0039(15)
N7 0.0568(17) 0.0432(17) 0.0496(17) -0.0034(15) 0.0120(13) 0.0037(13)
C8 0.055(2) 0.045(2) 0.053(2) 0.0000(17) 0.0062(17) 0.0041(16)
C9 0.068(2) 0.052(2) 0.072(3) 0.004(2) 0.024(2) 0.0093(18)
C10 0.074(3) 0.056(3) 0.082(3) 0.012(2) 0.023(2) 0.005(2)
C11 0.076(3) 0.042(2) 0.091(3) 0.010(2) 0.017(2) 0.0060(19)
C12 0.058(2) 0.044(2) 0.068(3) -0.0024(19) 0.0041(19) 0.0053(17)
C13 0.057(2) 0.049(2) 0.049(2) -0.0026(17) 0.0084(17) 0.0032(17)
C14 0.117(13) 0.048(3) 0.062(3) -0.011(2) 0.014(6) -0.012(4)
C15 0.201(16) 0.054(3) 0.091(4) -0.022(3) 0.024(10) -0.004(11)
C16 0.194(14) 0.080(7) 0.089(6) -0.004(4) 0.043(6) -0.051(9)
C17 0.173(14) 0.064(8) 0.084(10) -0.013(5) -0.021(8) 0.037(9)
C14X 0.117(13) 0.048(3) 0.062(3) -0.011(2) 0.014(6) -0.012(4)
C15X 0.201(16) 0.054(3) 0.091(4) -0.022(3) 0.024(10) -0.004(11)
C16X 0.194(14) 0.080(7) 0.089(6) -0.004(4) 0.043(6) -0.051(9)
C17X 0.173(14) 0.064(8) 0.084(10) -0.013(5) -0.021(8) 0.037(9)
C18 0.086(3) 0.094(3) 0.049(2) -0.010(2) 0.012(2) 0.008(2)
C19 0.152(7) 0.30(3) 0.050(9) -0.001(13) 0.037(6) 0.098(10)
C20 0.26(2) 0.191(14) 0.081(12) 0.003(7) -0.057(13) -0.085(16)
C21 0.21(2) 0.148(8) 0.056(6) 0.007(6) 0.004(13) 0.074(12)
C19X 0.152(7) 0.30(3) 0.050(9) -0.001(13) 0.037(6) 0.098(10)
C20X 0.26(2) 0.191(14) 0.081(12) 0.003(7) -0.057(13) -0.085(16)
C21X 0.21(2) 0.148(8) 0.056(6) 0.007(6) 0.004(13) 0.074(12)
C22 0.109(4) 0.074(3) 0.118(4) 0.032(3) 0.063(3) 0.010(3)
C23X 0.183(17) 0.087(4) 0.14(2) 0.043(4) 0.074(14) -0.006(4)
C24X 0.30(2) 0.19(2) 0.098(5) -0.019(7) 0.114(9) -0.102(18)
C25X 0.160(7) 0.158(17) 0.26(3) 0.087(16) 0.150(10) 0.044(8)
C23 0.183(17) 0.087(4) 0.14(2) 0.043(4) 0.074(14) -0.006(4)
C24 0.30(2) 0.19(2) 0.098(5) -0.019(7) 0.114(9) -0.102(18)
C25 0.160(7) 0.158(17) 0.26(3) 0.087(16) 0.150(10) 0.044(8)
C26 0.069(2) 0.052(2) 0.077(3) -0.008(2) 0.008(2) 0.0143(19)
C27X 0.097(13) 0.120(8) 0.109(5) -0.015(7) -0.002(6) 0.060(7)
C28X 0.109(6) 0.109(10) 0.089(7) -0.028(7) -0.002(7) 0.037(6)
C29X 0.131(9) 0.087(4) 0.191(15) -0.044(9) 0.099(10) -0.002(6)
C27 0.097(13) 0.120(8) 0.109(5) -0.015(7) -0.002(6) 0.060(7)
C28 0.109(6) 0.109(10) 0.089(7) -0.028(7) -0.002(7) 0.037(6)
C29 0.131(9) 0.087(4) 0.191(15) -0.044(9) 0.099(10) -0.002(6)
O31 0.0596(14) 0.0495(14) 0.0539(14) -0.0093(12) 0.0162(11) -0.0101(11)
C31 0.059(2) 0.045(2) 0.043(2) -0.0047(17) 0.0140(16) -0.0041(16)
C32 0.067(2) 0.060(2) 0.060(2) -0.004(2) 0.0253(19) -0.0045(18)
C33 0.078(3) 0.065(3) 0.073(3) -0.007(2) 0.039(2) 0.000(2)
C34 0.088(3) 0.048(2) 0.057(2) -0.0096(19) 0.027(2) 0.003(2)
C35 0.074(2) 0.044(2) 0.055(2) -0.0069(18) 0.0132(19) -0.0044(18)
C36 0.058(2) 0.0388(19) 0.045(2) -0.0006(16) 0.0110(16) 0.0005(16)
N37 0.0541(17) 0.0429(16) 0.0492(17) -0.0040(13) 0.0110(14) -0.0060(13)
C38 0.053(2) 0.049(2) 0.053(2) -0.0081(18) 0.0094(17) -0.0096(17)
C39 0.058(2) 0.053(2) 0.085(3) 0.004(2) 0.014(2) -0.0031(18)
C40 0.065(3) 0.058(3) 0.097(3) 0.000(2) 0.019(2) -0.013(2)
C41 0.060(3) 0.075(3) 0.091(3) -0.011(3) 0.012(2) -0.022(2)
C42 0.064(3) 0.077(3) 0.077(3) -0.004(2) 0.001(2) -0.014(2)
C43 0.066(3) 0.065(3) 0.063(3) 0.007(2) -0.002(2) -0.015(2)
C44 0.068(3) 0.107(4) 0.095(4) -0.027(3) 0.041(3) -0.025(3)
C45 0.071(3) 0.154(5) 0.120(5) -0.020(4) 0.006(3) -0.028(3)
C46 0.102(4) 0.182(7) 0.202(7) -0.064(6) 0.096(5) -0.054(4)
C47 0.136(5) 0.092(4) 0.124(4) -0.006(3) 0.051(4) -0.055(3)
C48 0.126(4) 0.059(3) 0.070(3) -0.018(2) 0.037(3) 0.002(3)
C49 0.175(6) 0.086(4) 0.117(5) -0.060(3) 0.035(4) -0.019(4)
C50 0.264(8) 0.086(4) 0.086(4) -0.028(3) 0.084(5) -0.006(4)
C51 0.181(6) 0.089(4) 0.140(5) -0.030(4) 0.027(4) 0.054(4)
C52 0.091(4) 0.066(3) 0.149(7) 0.024(4) 0.001(5) -0.032(3)
C53 0.129(7) 0.104(12) 0.28(2) 0.052(13) 0.081(12) -0.026(7)
C54 0.183(13) 0.059(5) 0.38(2) 0.042(9) 0.131(15) 0.045(8)
C55 0.34(2) 0.208(16) 0.127(12) 0.110(14) -0.072(15) -0.181(15)
C52X 0.091(4) 0.066(3) 0.149(7) 0.024(4) 0.001(5) -0.032(3)
C53X 0.129(7) 0.104(12) 0.28(2) 0.052(13) 0.081(12) -0.026(7)
C54X 0.183(13) 0.059(5) 0.38(2) 0.042(9) 0.131(15) 0.045(8)
C55X 0.34(2) 0.208(16) 0.127(12) 0.110(14) -0.072(15) -0.181(15)
C56 0.078(3) 0.105(4) 0.116(4) 0.013(3) -0.026(3) -0.017(3)
C57 0.136(6) 0.456(17) 0.171(8) 0.069(9) 0.034(6) 0.174(9)
C58 0.151(6) 0.181(8) 0.331(12) 0.148(8) -0.129(7) -0.046(6)
C59 0.175(7) 0.221(9) 0.154(7) -0.018(6) -0.074(6) -0.021(6)
O61 0.0614(15) 0.0592(15) 0.0497(14) 0.0116(12) 0.0200(12) 0.0062(12)
C61 0.056(2) 0.055(2) 0.054(2) 0.0031(19) 0.0148(18) 0.0008(18)
C62 0.065(2) 0.077(3) 0.075(3) 0.015(2) 0.031(2) 0.008(2)
C63 0.063(3) 0.101(4) 0.096(3) 0.020(3) 0.037(2) 0.021(2)
C64 0.072(3) 0.100(4) 0.079(3) 0.026(3) 0.025(2) 0.024(2)
C65 0.071(3) 0.075(3) 0.063(3) 0.020(2) 0.020(2) 0.015(2)
C66 0.054(2) 0.057(2) 0.049(2) 0.0041(18) 0.0160(17) 0.0020(17)
N67 0.0585(18) 0.0488(17) 0.0413(16) 0.0003(13) 0.0155(13) -0.0016(13)
C68 0.056(2) 0.050(2) 0.041(2) 0.0037(17) 0.0129(16) 0.0007(16)
C69 0.077(3) 0.048(2) 0.049(2) -0.0003(18) 0.0169(19) -0.0040(18)
C70 0.081(3) 0.061(3) 0.041(2) 0.0019(19) 0.0175(19) 0.002(2)
C71 0.074(3) 0.070(3) 0.046(2) 0.010(2) 0.0200(18) -0.004(2)
C72 0.068(2) 0.057(2) 0.053(2) 0.007(2) 0.0115(19) -0.0106(19)
C73 0.070(2) 0.054(2) 0.045(2) -0.0033(18) 0.0135(18) -0.0015(18)
C74 0.087(3) 0.103(4) 0.086(3) 0.031(3) 0.050(3) 0.015(3)
C75 0.109(4) 0.101(4) 0.141(5) 0.049(4) 0.048(4) -0.009(3)
C76 0.131(5) 0.199(7) 0.171(6) 0.085(5) 0.117(5) 0.057(5)
C77 0.157(5) 0.147(5) 0.067(3) 0.012(3) 0.051(4) 0.011(4)
C78 0.084(4) 0.140(5) 0.113(4) 0.042(4) 0.026(3) 0.050(3)
C79 0.195(7) 0.329(12) 0.199(8) 0.186(8) 0.100(6) 0.180(8)
C80 0.107(5) 0.175(7) 0.173(7) 0.007(5) -0.031(4) 0.054(5)
C81 0.129(5) 0.108(5) 0.200(7) 0.011(5) 0.021(5) 0.050(4)
C82 0.130(4) 0.083(3) 0.055(3) -0.007(2) 0.035(3) -0.004(3)
C83 0.291(19) 0.127(7) 0.034(4) -0.019(4) -0.039(7) 0.058(10)
C84 0.168(10) 0.154(12) 0.142(9) -0.081(9) 0.055(7) 0.013(8)
C85 0.219(11) 0.080(6) 0.077(5) -0.034(5) 0.041(6) -0.032(6)
C86 0.105(4) 0.063(3) 0.067(3) 0.007(2) 0.010(3) -0.028(3)
C87 0.133(7) 0.148(8) 0.169(10) 0.000(8) 0.022(7) -0.083(6)
C88 0.223(13) 0.065(5) 0.128(9) -0.012(5) 0.055(7) -0.052(7)
C89 0.27(2) 0.066(8) 0.161(8) 0.049(6) -0.079(11) -0.045(10)
C83X 0.291(19) 0.127(7) 0.034(4) -0.019(4) -0.039(7) 0.058(10)
C84X 0.168(10) 0.154(12) 0.142(9) -0.081(9) 0.055(7) 0.013(8)
C85X 0.219(11) 0.080(6) 0.077(5) -0.034(5) 0.041(6) -0.032(6)
C86X 0.105(4) 0.063(3) 0.067(3) 0.007(2) 0.010(3) -0.028(3)
C87X 0.133(7) 0.148(8) 0.169(10) 0.000(8) 0.022(7) -0.083(6)
C88X 0.223(13) 0.065(5) 0.128(9) -0.012(5) 0.055(7) -0.052(7)
C89X 0.27(2) 0.066(8) 0.161(8) 0.049(6) -0.079(11) -0.045(10)

loop_
_atom_type_symbol
_atom_type_description
_atom_type_scat_dispersion_real
_atom_type_scat_dispersion_imag
_atom_type_scat_source
C C 0.0033 0.0016 'International Tables Vol C Tables 4.2.6.8 and 6.1.1.4'
H H 0.0000 0.0000 'International Tables Vol C Tables 4.2.6.8 and 6.1.1.4'
N N 0.0061 0.0033 'International Tables Vol C Tables 4.2.6.8 and 6.1.1.4'
O O 0.0106 0.0060 'International Tables Vol C Tables 4.2.6.8 and 6.1.1.4'
Fe Fe 0.3463 0.8444 'International Tables Vol C Tables 4.2.6.8 and 6.1.1.4'

loop_
_geom_angle_atom_site_label_1
_geom_angle_atom_site_label_2
_geom_angle_atom_site_label_3
_geom_angle
_geom_angle_site_symmetry_1
_geom_angle_site_symmetry_3
_geom_angle_publ_flag
O31 Fe1 O61 173.53(10) . . ?
O31 Fe1 O1 91.88(10) . . ?
O61 Fe1 O1 93.76(10) . . ?
O31 Fe1 N37 78.29(10) . . ?
O61 Fe1 N37 96.04(10) . . ?
O1 Fe1 N37 170.16(10) . . ?
O31 Fe1 N67 99.17(10) . . ?
O61 Fe1 N67 78.08(10) . . ?
O1 Fe1 N67 86.04(10) . . ?
N37 Fe1 N67 95.08(11) . . ?
O31 Fe1 N7 97.95(10) . . ?
O61 Fe1 N7 86.33(10) . . ?
O1 Fe1 N7 78.01(10) . . ?
N37 Fe1 N7 103.50(11) . . ?
N67 Fe1 N7 156.90(10) . . ?
C1 O1 Fe1 115.6(2) . . ?
O1 C1 C2 122.6(3) . . ?
O1 C1 C6 117.1(3) . . ?
C2 C1 C6 120.3(3) . . ?
C3 C2 C1 116.2(3) . . ?
C3 C2 C14X 120.3(9) . . ?
C1 C2 C14X 121.9(9) . . ?
C3 C2 C14 124.2(6) . . ?
C1 C2 C14 119.2(5) . . ?
C14X C2 C14 19.1(13) . . ?
C2 C3 C4 125.3(3) . . ?
C5 C4 C3 118.3(3) . . ?
C5 C4 C18 122.8(4) . . ?
C3 C4 C18 118.9(3) . . ?
C4 C5 C6 121.1(3) . . ?
N7 C6 C5 127.8(3) . . ?
N7 C6 C1 113.4(3) . . ?
C5 C6 C1 118.8(3) . . ?
C6 N7 C8 121.4(3) . . ?
C6 N7 Fe1 113.4(2) . . ?
C8 N7 Fe1 124.0(2) . . ?
C9 C8 C13 119.2(3) . . ?
C9 C8 N7 122.8(3) . . ?
C13 C8 N7 117.9(3) . . ?
C8 C9 C10 121.7(3) . . ?
C11 C10 C9 117.0(4) . . ?
C11 C10 C22 122.6(4) . . ?
C9 C10 C22 120.2(4) . . ?
C10 C11 C12 123.5(3) . . ?
C13 C12 C11 117.2(3) . . ?
C13 C12 C26 121.5(3) . . ?
C11 C12 C26 121.2(3) . . ?
C12 C13 C8 121.3(3) . . ?
C17 C14 C16 109.4(5) . . ?
C17 C14 C2 114.9(13) . . ?
C16 C14 C2 104.3(16) . . ?
C17 C14 C15 108.0(5) . . ?
C16 C14 C15 107.9(5) . . ?
C2 C14 C15 112.0(10) . . ?
C17X C14X C2 100(3) . . ?
C17X C14X C16X 109.5(7) . . ?
C2 C14X C16X 116(3) . . ?
C17X C14X C15X 108.8(7) . . ?
C2 C14X C15X 113.2(18) . . ?
C16X C14X C15X 108.7(7) . . ?
C21X C18 C19X 109.0(7) . . ?
C21X C18 C21 20(3) . . ?
C19X C18 C21 89(3) . . ?
C21X C18 C20X 108.9(7) . . ?
C19X C18 C20X 109.0(7) . . ?
C21 C18 C20X 121(4) . . ?
C21X C18 C19 125(3) . . ?
C19X C18 C19 27(2) . . ?
C21 C18 C19 108.2(6) . . ?
C20X C18 C19 83(2) . . ?
C21X C18 C4 112(3) . . ?
C19X C18 C4 102.8(17) . . ?
C21 C18 C4 113.9(15) . . ?
C20X C18 C4 115(2) . . ?
C19 C18 C4 110.4(10) . . ?
C21X C18 C20 91(3) . . ?
C19X C18 C20 133(2) . . ?
C21 C18 C20 108.1(5) . . ?
C20X C18 C20 25(2) . . ?
C19 C18 C20 107.5(5) . . ?
C4 C18 C20 108.5(14) . . ?
C24 C22 C24X 22(3) . . ?
C24 C22 C25X 88(3) . . ?
C24X C22 C25X 109.3(7) . . ?
C24 C22 C23X 124(4) . . ?
C24X C22 C23X 109.0(7) . . ?
C25X C22 C23X 108.4(7) . . ?
C24 C22 C23 108.8(6) . . ?
C24X C22 C23 93(4) . . ?
C25X C22 C23 115(5) . . ?
C23X C22 C23 16(4) . . ?
C24 C22 C25 109.2(6) . . ?
C24X C22 C25 130(3) . . ?
C25X C22 C25 21(3) . . ?
C23X C22 C25 96(4) . . ?
C23 C22 C25 107.5(6) . . ?
C24 C22 C10 110.6(15) . . ?
C24X C22 C10 105(3) . . ?
C25X C22 C10 116(3) . . ?
C23X C22 C10 109(3) . . ?
C23 C22 C10 114.4(18) . . ?
C25 C22 C10 106.1(16) . . ?
C28X C26 C29X 108.9(7) . . ?
C28X C26 C29 83.5(11) . . ?
C29X C26 C29 26.4(12) . . ?
C28X C26 C27X 108.7(6) . . ?
C29X C26 C27X 107.9(6) . . ?
C29 C26 C27X 125(2) . . ?
C28X C26 C28 26.7(9) . . ?
C29X C26 C28 131.6(13) . . ?
C29 C26 C28 108.4(5) . . ?
C27X C26 C28 86.4(11) . . ?
C28X C26 C12 111.5(11) . . ?
C29X C26 C12 109.0(13) . . ?
C29 C26 C12 113.6(8) . . ?
C27X C26 C12 110.7(14) . . ?
C28 C26 C12 108.2(7) . . ?
C28X C26 C27 126.8(14) . . ?
C29X C26 C27 86.5(15) . . ?
C29 C26 C27 107.9(5) . . ?
C27X C26 C27 23.6(12) . . ?
C28 C26 C27 108.2(5) . . ?
C12 C26 C27 110.3(8) . . ?
C31 O31 Fe1 117.2(2) . . ?
O31 C31 C32 123.1(3) . . ?
O31 C31 C36 116.9(3) . . ?
C32 C31 C36 120.0(3) . . ?
C33 C32 C31 116.2(3) . . ?
C33 C32 C44 124.2(3) . . ?
C31 C32 C44 119.6(3) . . ?
C32 C33 C34 125.1(3) . . ?
C35 C34 C33 118.5(3) . . ?
C35 C34 C48 122.8(4) . . ?
C33 C34 C48 118.8(4) . . ?
C34 C35 C36 120.1(3) . . ?
N37 C36 C35 126.7(3) . . ?
N37 C36 C31 113.4(3) . . ?
C35 C36 C31 119.9(3) . . ?
C36 N37 C38 119.2(3) . . ?
C36 N37 Fe1 114.0(2) . . ?
C38 N37 Fe1 125.6(2) . . ?
C39 C38 C43 120.5(3) . . ?
C39 C38 N37 121.2(3) . . ?
C43 C38 N37 118.3(3) . . ?
C38 C39 C40 120.6(4) . . ?
C41 C40 C39 117.7(4) . . ?
C41 C40 C52X 115.0(10) . . ?
C39 C40 C52X 126.7(10) . . ?
C41 C40 C52 122.8(6) . . ?
C39 C40 C52 119.5(6) . . ?
C52X C40 C52 11.6(11) . . ?
C40 C41 C42 122.9(4) . . ?
C41 C42 C43 118.0(4) . . ?
C41 C42 C56 120.2(4) . . ?
C43 C42 C56 121.8(4) . . ?
C38 C43 C42 120.3(4) . . ?
C45 C44 C46 108.7(5) . . ?
C45 C44 C32 109.3(4) . . ?
C46 C44 C32 110.9(4) . . ?
C45 C44 C47 110.5(4) . . ?
C46 C44 C47 108.2(4) . . ?
C32 C44 C47 109.4(4) . . ?
C51 C48 C50 110.6(5) . . ?
C51 C48 C34 108.9(4) . . ?
C50 C48 C34 110.0(4) . . ?
C51 C48 C49 108.0(4) . . ?
C50 C48 C49 107.5(5) . . ?
C34 C48 C49 111.7(4) . . ?
C55 C52 C53 108.4(6) . . ?
C55 C52 C54 107.6(6) . . ?
C53 C52 C54 107.9(6) . . ?
C55 C52 C40 114.1(8) . . ?
C53 C52 C40 112.4(12) . . ?
C54 C52 C40 106.1(7) . . ?
C53X C52X C55X 109.4(7) . . ?
C53X C52X C54X 109.3(7) . . ?
C55X C52X C54X 109.2(7) . . ?
C53X C52X C40 110(2) . . ?
C55X C52X C40 106.9(17) . . ?
C54X C52X C40 112.3(12) . . ?
C57 C56 C58 111.8(7) . . ?
C57 C56 C42 110.8(5) . . ?
C58 C56 C42 112.4(4) . . ?
C57 C56 C59 108.8(6) . . ?
C58 C56 C59 105.0(6) . . ?
C42 C56 C59 107.9(5) . . ?
C61 O61 Fe1 116.2(2) . . ?
O61 C61 C62 123.3(3) . . ?
O61 C61 C66 117.5(3) . . ?
C62 C61 C66 119.2(3) . . ?
C63 C62 C61 116.7(4) . . ?
C63 C62 C74 123.9(4) . . ?
C61 C62 C74 119.5(4) . . ?
C62 C63 C64 125.2(4) . . ?
C65 C64 C63 118.2(4) . . ?
C65 C64 C78 123.1(4) . . ?
C63 C64 C78 118.7(4) . . ?
C64 C65 C66 120.6(4) . . ?
N67 C66 C65 126.7(3) . . ?
N67 C66 C61 113.3(3) . . ?
C65 C66 C61 120.0(3) . . ?
C66 N67 C68 120.6(3) . . ?
C66 N67 Fe1 113.6(2) . . ?
C68 N67 Fe1 125.3(2) . . ?
C73 C68 C69 119.9(3) . . ?
C73 C68 N67 120.6(3) . . ?
C69 C68 N67 119.4(3) . . ?
C68 C69 C70 121.0(3) . . ?
C69 C70 C71 117.5(3) . . ?
C69 C70 C82 121.9(4) . . ?
C71 C70 C82 120.6(3) . . ?
C72 C71 C70 122.7(3) . . ?
C71 C72 C73 118.1(3) . . ?
C71 C72 C86X 122.5(6) . . ?
C73 C72 C86X 119.2(6) . . ?
C71 C72 C86 119.4(4) . . ?
C73 C72 C86 122.4(4) . . ?
C86X C72 C86 7.9(7) . . ?
C68 C73 C72 120.7(3) . . ?
C77 C74 C62 109.3(4) . . ?
C77 C74 C75 109.8(4) . . ?
C62 C74 C75 109.8(4) . . ?
C77 C74 C76 108.0(5) . . ?
C62 C74 C76 111.3(4) . . ?
C75 C74 C76 108.5(4) . . ?
C79 C78 C81 109.3(6) . . ?
C79 C78 C80 109.2(6) . . ?
C81 C78 C80 108.1(5) . . ?
C79 C78 C64 110.9(4) . . ?
C81 C78 C64 110.2(5) . . ?
C80 C78 C64 109.1(5) . . ?
C84X C82 C83 133.2(10) . . ?
C84X C82 C85X 112.7(6) . . ?
C83 C82 C85X 67.5(6) . . ?
C84X C82 C70 110.4(8) . . ?
C83 C82 C70 114.6(5) . . ?
C85X C82 C70 105.0(6) . . ?
C84X C82 C83X 110.8(7) . . ?
C83 C82 C83X 41.6(6) . . ?
C85X C82 C83X 108.7(6) . . ?
C70 C82 C83X 109.0(7) . . ?
C84X C82 C84 42.1(7) . . ?
C83 C82 C84 109.7(5) . . ?
C85X C82 C84 145.0(7) . . ?
C70 C82 C84 107.2(5) . . ?
C83X C82 C84 73.0(8) . . ?
C84X C82 C85 63.4(7) . . ?
C83 C82 C85 108.4(5) . . ?
C85X C82 C85 50.4(5) . . ?
C70 C82 C85 112.9(4) . . ?
C83X C82 C85 136.9(7) . . ?
C84 C82 C85 103.5(5) . . ?
C88 C86 C72 113.1(6) . . ?
C88 C86 C89 108.5(5) . . ?
C72 C86 C89 109.9(7) . . ?
C88 C86 C87 108.1(5) . . ?
C72 C86 C87 110.4(5) . . ?
C89 C86 C87 106.6(5) . . ?
C88X C86X C87X 110.7(6) . . ?
C88X C86X C72 111.4(9) . . ?
C87X C86X C72 105.4(9) . . ?
C88X C86X C89X 109.7(6) . . ?
C87X C86X C89X 109.4(6) . . ?
C72 C86X C89X 110.1(12) . . ?

loop_
_geom_bond_atom_site_label_1
_geom_bond_atom_site_label_2
_geom_bond_distance
_geom_bond_site_symmetry_2
_geom_bond_publ_flag
Fe1 O31 1.987(2) . ?
Fe1 O61 1.995(2) . ?
Fe1 O1 2.006(2) . ?
Fe1 N37 2.067(3) . ?
Fe1 N67 2.078(3) . ?
Fe1 N7 2.079(3) . ?
O1 C1 1.287(4) . ?
C1 C2 1.423(5) . ?
C1 C6 1.453(5) . ?
C2 C3 1.368(5) . ?
C2 C14X 1.537(8) . ?
C2 C14 1.547(6) . ?
C3 C4 1.420(5) . ?
C4 C5 1.355(5) . ?
C4 C18 1.527(5) . ?
C5 C6 1.416(5) . ?
C6 N7 1.336(4) . ?
N7 C8 1.422(4) . ?
C8 C9 1.380(5) . ?
C8 C13 1.398(5) . ?
C9 C10 1.395(5) . ?
C10 C11 1.388(5) . ?
C10 C22 1.535(6) . ?
C11 C12 1.394(5) . ?
C12 C13 1.387(5) . ?
C12 C26 1.534(5) . ?
C14 C17 1.535(7) . ?
C14 C16 1.543(7) . ?
C14 C15 1.547(6) . ?
C14X C17X 1.536(8) . ?
C14X C16X 1.537(8) . ?
C14X C15X 1.541(8) . ?
C18 C21X 1.513(10) . ?
C18 C19X 1.515(10) . ?
C18 C21 1.516(9) . ?
C18 C20X 1.518(10) . ?
C18 C19 1.524(8) . ?
C18 C20 1.531(9) . ?
C22 C24 1.517(10) . ?
C22 C24X 1.519(10) . ?
C22 C25X 1.523(10) . ?
C22 C23X 1.526(10) . ?
C22 C23 1.530(9) . ?
C22 C25 1.530(9) . ?
C26 C28X 1.524(7) . ?
C26 C29X 1.529(8) . ?
C26 C29 1.529(7) . ?
C26 C27X 1.531(8) . ?
C26 C28 1.531(6) . ?
C26 C27 1.534(6) . ?
O31 C31 1.287(4) . ?
C31 C32 1.429(5) . ?
C31 C36 1.441(4) . ?
C32 C33 1.362(5) . ?
C32 C44 1.540(5) . ?
C33 C34 1.428(5) . ?
C34 C35 1.363(5) . ?
C34 C48 1.535(5) . ?
C35 C36 1.412(5) . ?
C36 N37 1.344(4) . ?
N37 C38 1.438(4) . ?
C38 C39 1.372(5) . ?
C38 C43 1.384(5) . ?
C39 C40 1.398(5) . ?
C40 C41 1.381(6) . ?
C40 C52X 1.530(8) . ?
C40 C52 1.540(6) . ?
C41 C42 1.382(6) . ?
C42 C43 1.390(5) . ?
C42 C56 1.539(6) . ?
C44 C45 1.522(7) . ?
C44 C46 1.534(6) . ?
C44 C47 1.544(7) . ?
C48 C51 1.520(7) . ?
C48 C50 1.521(6) . ?
C48 C49 1.542(7) . ?
C52 C55 1.527(8) . ?
C52 C53 1.529(8) . ?
C52 C54 1.532(9) . ?
C52X C53X 1.518(9) . ?
C52X C55X 1.520(9) . ?
C52X C54X 1.521(9) . ?
C56 C57 1.456(8) . ?
C56 C58 1.488(8) . ?
C56 C59 1.544(8) . ?
O61 C61 1.282(4) . ?
C61 C62 1.429(5) . ?
C61 C66 1.445(5) . ?
C62 C63 1.368(5) . ?
C62 C74 1.532(6) . ?
C63 C64 1.417(6) . ?
C64 C65 1.360(5) . ?
C64 C78 1.533(6) . ?
C65 C66 1.410(5) . ?
C66 N67 1.337(4) . ?
N67 C68 1.425(4) . ?
C68 C73 1.375(5) . ?
C68 C69 1.382(5) . ?
C69 C70 1.386(5) . ?
C70 C71 1.387(5) . ?
C70 C82 1.528(5) . ?
C71 C72 1.379(5) . ?
C72 C73 1.388(5) . ?
C72 C86X 1.522(7) . ?
C72 C86 1.535(6) . ?
C74 C77 1.531(7) . ?
C74 C75 1.532(7) . ?
C74 C76 1.543(6) . ?
C78 C79 1.504(8) . ?
C78 C81 1.525(8) . ?
C78 C80 1.533(8) . ?
C82 C84X 1.500(8) . ?
C82 C83 1.511(6) . ?
C82 C85X 1.524(12) . ?
C82 C83X 1.537(8) . ?
C82 C84 1.556(7) . ?
C82 C85 1.590(8) . ?
C86 C88 1.531(7) . ?
C86 C89 1.541(7) . ?
C86 C87 1.543(7) . ?
C86X C88X 1.518(8) . ?
C86X C87X 1.521(8) . ?
C86X C89X 1.526(8) . ?
